data_8100419
loop_
_publ_author_name
'Mathews, M. D. '
'Tyagi, A. K. '
'Koehler, Juergen '

_publ_section_title
;
Crystal structure of dialuminum difluorotetraoxogermanate, Al~2~GeO~4~F~2~
;
_journal_issue 3
_journal_name_full 'Zeitschrift f\"ur Kristallographie - New Crystal Structures'
_journal_page_first 276
_journal_page_last 276
_journal_volume 218
_journal_year 2003
_chemical_formula_structural 'Al2 Ge O4 F2'
_chemical_formula_sum 'Al2 F2 Ge O4'
_chemical_name_common ' dialuminum difluorotetraoxogermanate'
_space_group_IT_number 62
_symmetry_cell_setting orthorhombic
_symmetry_space_group_name_Hall '-P 2ac 2n'
_symmetry_space_group_name_H-M 'P n m a'
_cell_angle_alpha 90
_cell_angle_beta 90
_cell_angle_gamma 90
_cell_formula_units_Z 4
_cell_length_a 8.985(1)
_cell_length_b 8.521(1)
_cell_length_c 4.755(1)
_cell_measurement_temperature 302
_cell_volume 364.04(2)
_diffrn_ambient_environment air
_diffrn_ambient_temperature 295
_exptl_crystal_density_diffrn 4.17(1)
_pd_proc_ls_prof_R_factor .0948
_cod_original_formula_sum 'Al2 Ge1 O4 F2'
_cod_database_code 8100419

loop_
_symmetry_equiv_pos_as_xyz
'x  ,  y  ,  z '
'1/2-x  , 1/2+y  , 1/2+z'
'x  , 1/2-y  ,  z  '
'1/2-x  ,  -y  , 1/2+z'
'-x  ,  -y  ,  -z  '
'-1/2+x  ,-1/2-y  ,-1/2-z'
'-x  ,-1/2+y  ,  -z  '
'-1/2+x  ,  y  ,-1/2-z'

loop_
_atom_site_label
_atom_site_fract_x
_atom_site_fract_y
_atom_site_fract_z
_atom_site_thermal_displace_type
_atom_site_U_iso_or_equiv
_atom_site_symmetry_multiplicity
Al1 .1326(2) 0.0817(2) .5920(4) Uiso 0.74(4) 8
Ge1 .4389(1) 0.2500 .4009(3) Uiso 1.68(3) 4
F1 .7532(3) .0540(3) .5981(7) Uiso 1.000 8
O1 .2480(5) 0.25 .4517(9) Uiso 1.000 4
O2 .0373(5) 0.25 .7772(9) Uiso 1.000 4
O3 .9918(3) .0814(4) .2933(7) Uiso 1.000 8

loop_
_geom_bond_atom_site_label_1
_geom_bond_atom_site_label_2
_geom_bond_distance
Al1 F1 1.791(3)
Al1 F1 1.844(4)
Al1 O3 1.865(4)
Al1 O2 1.888(4)
Al1 O1 1.891(4)
Al1 O3 1.902(4)
